data_7205624
loop_
_publ_author_name
'Fujii, Kotaro'
'Uekusa, Hidehiro'
'Fukano, Michitaro'
'Koshima, Hideko'

_publ_section_title
;
 Metastable polymorphic form of isopropylbenzophenone derivative
 directly obtained by the solid-state photoreaction investigated by ab
 initio powder X-ray diffraction analysis
;
_journal_issue 9
_journal_name_full CrystEngComm
_journal_page_first 3197
_journal_paper_doi 10.1039/c0ce00500b
_journal_volume 13
_journal_year 2011
_chemical_formula_sum 'C31 H37 N O2'
_chemical_formula_weight 455.64
_chemical_name_common 'from C:/data/powder/koshima_ipbp/irr/rietveld/ipbp_irr_rrr.cif'
_chemical_name_systematic ' ?'
_space_group_IT_number 19
_symmetry_cell_setting orthorhombic
_symmetry_space_group_name_Hall 'P 2ac 2ab'
_symmetry_space_group_name_H-M 'P 21 21 21'
_audit_creation_date 2009-09-22T16:59
_audit_creation_method 'from EXP file using GSAS2CIF'
_audit_update_record ' 2009-09-22T16:59 Initial CIF as created by GSAS2CIF'
_cell_angle_alpha 90.0
_cell_angle_beta 90.0
_cell_angle_gamma 90.0
_cell_formula_units_Z 4
_cell_length_a 20.0585(4)
_cell_length_b 9.71812(17)
_cell_length_c 13.84077(26)
_cell_measurement_temperature 20
_cell_volume 2697.99(9)
_computing_structure_refinement GSAS
_diffrn_ambient_temperature 20
_diffrn_radiation_polarisn_ratio 0.9
_diffrn_radiation_probe x-ray
_diffrn_radiation_wavelength 1.19751
_exptl_absorpt_correction_T_max 1.00000
_exptl_absorpt_correction_T_min 1.00000
_exptl_absorpt_process_details
; GSAS Absorption/surface roughness correction: function number 0
No correction is applied.
;
_pd_block_id 2009-09-22T16:59|IPBP_IRR||
_pd_calc_method 'Rietveld Refinement'
_pd_instr_location ' ?'
_pd_meas_2theta_range_inc 0.01
_pd_meas_2theta_range_max 55.0
_pd_meas_2theta_range_min 5.0
_pd_meas_number_of_points 5001
_pd_phase_name 'from C:/data/powder/koshima_ipbp/irr/rietveld/ipbp_irr_rrr.cif'
_pd_proc_2theta_range_inc 0.01
_pd_proc_2theta_range_max 54.997
_pd_proc_2theta_range_min 4.997
_pd_proc_info_datetime 2009-09-22T16:59:15
_pd_proc_info_excluded_regions ' ?'
_pd_proc_ls_background_function
; GSAS Background function number 7 with 36 terms.
Linear interpolation
1: 5733.07 2: 5760.93 3: 6262.12 4: 6565.93
5: 7014.35 6: 7699.96 7: 8950.51 8: 11643.2
9: 12842.2 10: 12149.1 11: 9841.12 12: 8585.39
13: 7532.10 14: 6394.23 15: 5805.15 16: 5366.44
17: 4881.97 18: 4683.76 19: 4530.18 20: 4622.30
21: 4521.25 22: 4347.82 23: 4060.43 24: 3888.63
25: 3742.71 26: 3659.63 27: 3623.13 28: 3642.56
29: 3674.92 30: 3764.46 31: 3756.87 32: 3740.91
33: 3725.59 34: 3696.65 35: 3631.35 36: 3629.09
;
_pd_proc_ls_peak_cutoff 0.00100
_pd_proc_ls_pref_orient_corr
; March-Dollase
AXIS 1 Ratio= 0.95305 h= 0.000 k= 1.000 l= 0.000
Prefered orientation correction range: Min= 0.93042, Max= 1.15517
;
_pd_proc_ls_profile_function
;
CW Profile function number 2 with 18 terms
Profile coefficients for Simpson's rule integration of pseudovoigt function
C.J. Howard (1982). J. Appl. Cryst.,15,615-620.
P. Thompson, D.E. Cox & J.B. Hastings (1987). J. Appl. Cryst.,20,79-83.
Peak tails are ignored where the intensity is below 0.0010 times the peak
Aniso. broadening axis 0.0 0.0 1.0
;
_pd_proc_ls_prof_R_factor 0.0340
_pd_proc_ls_prof_wR_expected 0.0118
_pd_proc_ls_prof_wR_factor 0.0521
_pd_proc_number_of_points 5001
_pd_spec_mounting ' ?'
_refine_ls_goodness_of_fit_all 4.53
_refine_ls_matrix_type full
_refine_ls_number_parameters 256
_refine_ls_number_restraints 232
_refine_ls_R_Fsqd_factor 0.09570
_refine_ls_shift/su_max 0.04
_refine_ls_shift/su_mean 0.01
_reflns_d_resolution_high 1.294
_reflns_d_resolution_low 11.392
_reflns_limit_h_max 15
_reflns_limit_h_min 0
_reflns_limit_k_max 7
_reflns_limit_k_min 0
_reflns_limit_l_max 10
_reflns_limit_l_min 0
_reflns_number_total 787
_cod_data_source_file c0ce00500b.txt
_cod_data_source_block IPBP_IRR_publ
_cod_depositor_comments
;
The following automatic conversions were performed:
'_geom_bond_publ_flag' value 'N' changed to 'n' according to
'/home/saulius/struct/CIF-dictionaries/cif_core.dic' dictionary named
'cif_core.dic' version 2.4.1 from 2010-06-29 (74
times).

'_geom_angle_publ_flag' value 'N' changed to 'n' according to
'/home/saulius/struct/CIF-dictionaries/cif_core.dic' dictionary named
'cif_core.dic' version 2.4.1 from 2010-06-29 (57 times).

Automatic conversion script
Id: cif_fix_enum 1555 2011-01-17 13:19:09Z saulius 
;
_cod_original_cell_volume 2697.99(13)
_cod_database_code 7205624
_gsas_exptl_extinct_corr_t_min 1.00000
_gsas_exptl_extinct_corr_t_max 1.00000

loop_
_symmetry_equiv_pos_site_id
_symmetry_equiv_pos_as_xyz
1 +x,+y,+z
2 +x+1/2,-y+1/2,-z
3 -x,+y+1/2,-z+1/2
4 -x+1/2,-y,+z+1/2

loop_
_atom_site_type_symbol
_atom_site_label
_atom_site_fract_x
_atom_site_fract_y
_atom_site_fract_z
_atom_site_occupancy
_atom_site_thermal_displace_type
_atom_site_U_iso_or_equiv
_atom_site_symmetry_multiplicity
C C1 1.08814(26) 0.4376(6) -0.1743(5) 1.0 Uiso 0.0917(26) 4
C C2 1.12186(29) 0.3768(7) -0.2511(6) 1.0 Uiso 0.0917(26) 4
C C3 1.16470(27) 0.2665(6) -0.2348(5) 1.0 Uiso 0.0917(26) 4
C C4 1.17429(25) 0.2159(6) -0.1418(6) 1.0 Uiso 0.0917(26) 4
C C5 1.14068(23) 0.2769(5) -0.0650(5) 1.0 Uiso 0.0917(26) 4
C C6 1.09800(23) 0.3866(5) -0.0819(5) 1.0 Uiso 0.0917(26) 4
C C7 1.04161(27) 0.5590(7) -0.1923(7) 1.0 Uiso 0.0917(26) 4
C C8 1.0822(6) 0.6897(9) -0.2029(13) 1.0 Uiso 0.0917(26) 4
C C9 0.9962(7) 0.5429(14) -0.2793(11) 1.0 Uiso 0.0917(26) 4
C C10 1.19942(32) 0.2058(8) -0.3225(5) 1.0 Uiso 0.0917(26) 4
C C11 1.2738(4) 0.2353(16) -0.3229(9) 1.0 Uiso 0.0917(26) 4
C C12 1.1850(7) 0.0531(8) -0.3314(12) 1.0 Uiso 0.0917(26) 4
C C13 1.12796(20) 0.2783(4) 0.0432(5) 1.0 Uiso 0.0917(26) 4
C C14 1.1890(4) 0.3169(12) 0.1052(9) 1.0 Uiso 0.0917(26) 4
C C15 1.0957(6) 0.1457(8) 0.0827(9) 1.0 Uiso 0.0917(26) 4
C C16 1.07741(19) 0.40731(31) 0.0225(5) 1.0 Uiso 0.0917(26) 4
C C17 1.00427(26) 0.3693(4) 0.0482(5) 1.0 Uiso 0.0917(26) 4
C C18 0.9665(5) 0.3234(5) -0.0293(6) 1.0 Uiso 0.0917(26) 4
C C19 0.9003(5) 0.2847(4) -0.0165(7) 1.0 Uiso 0.0917(26) 4
C C20 0.87132(34) 0.2913(4) 0.0743(9) 1.0 Uiso 0.0917(26) 4
C C21 0.90874(31) 0.3368(4) 0.1523(7) 1.0 Uiso 0.0917(26) 4
C C22 0.97478(25) 0.3754(4) 0.1392(4) 1.0 Uiso 0.0917(26) 4
C C23 1.01402(24) 0.4242(5) 0.2247(4) 1.0 Uiso 0.0917(26) 4
C C24 1.05036(31) 0.3741(9) 0.39100(26) 1.0 Uiso 0.0917(26) 4
C C25 1.0123(6) 0.3139(14) 0.4758(7) 1.0 Uiso 0.0917(26) 4
C C26 1.12200(31) 0.3236(8) 0.38895(21) 1.0 Uiso 0.0917(26) 4
C C27 1.1738(5) 0.4181(8) 0.39473(21) 1.0 Uiso 0.0917(26) 4
C C28 1.2395(4) 0.3732(12) 0.39298(22) 1.0 Uiso 0.0917(26) 4
C C29 1.2528(4) 0.2336(13) 0.38554(22) 1.0 Uiso 0.0917(26) 4
C C30 1.2007(5) 0.1394(9) 0.37979(21) 1.0 Uiso 0.0917(26) 4
C C31 1.1350(5) 0.1836(8) 0.38149(21) 1.0 Uiso 0.0917(26) 4
O O32 1.0980(5) 0.5388(7) 0.0595(8) 1.0 Uiso 0.0917(26) 4
O O33 1.04389(34) 0.5348(7) 0.2240(8) 1.0 Uiso 0.0917(26) 4
N N34 1.0140(6) 0.3409(9) 0.3017(5) 1.0 Uiso 0.0917(26) 4
H H35 1.0132(6) 0.5695(15) -0.1351(10) 1.0 Uiso 0.183(4) 4
H H36 1.090(15) 0.708(19) -0.2702(20) 1.0 Uiso 0.183(4) 4
H H37 1.058(8) 0.765(6) -0.175(22) 1.0 Uiso 0.183(4) 4
H H38 1.124(7) 0.679(13) -0.170(22) 1.0 Uiso 0.183(4) 4
H H39 0.961(8) 0.609(21) -0.276(11) 1.0 Uiso 0.183(4) 4
H H40 1.0214(35) 0.557(30) -0.3374(12) 1.0 Uiso 0.183(4) 4
H H41 0.978(12) 0.452(10) -0.280(12) 1.0 Uiso 0.183(4) 4
H H42 1.1158(4) 0.4099(10) -0.3135(6) 1.0 Uiso 0.183(4) 4
H H43 1.1805(7) 0.2506(15) -0.3798(7) 1.0 Uiso 0.183(4) 4
H H44 1.2975(14) 0.157(14) -0.299(25) 1.0 Uiso 0.183(4) 4
H H45 1.2880(34) 0.25(4) -0.388(4) 1.0 Uiso 0.183(4) 4
H H46 1.2829(24) 0.313(24) -0.282(21) 1.0 Uiso 0.183(4) 4
H H47 1.221(8) 0.0018(15) -0.303(20) 1.0 Uiso 0.183(4) 4
H H48 1.144(8) 0.032(6) -0.298(19) 1.0 Uiso 0.183(4) 4
H H49 1.181(15) 0.029(6) -0.3984(18) 1.0 Uiso 0.183(4) 4
H H50 1.20293(28) 0.1422(6) -0.1311(9) 1.0 Uiso 0.183(4) 4
H H51 1.176(4) 0.320(32) 0.1720(24) 1.0 Uiso 0.183(4) 4
H H52 1.223(6) 0.249(18) 0.096(18) 1.0 Uiso 0.183(4) 4
H H53 1.205(10) 0.405(15) 0.086(15) 1.0 Uiso 0.183(4) 4
H H54 1.099(15) 0.074(10) 0.036(10) 1.0 Uiso 0.183(4) 4
H H55 1.118(11) 0.118(20) 0.141(14) 1.0 Uiso 0.183(4) 4
H H56 1.049(4) 0.162(10) 0.096(24) 1.0 Uiso 0.183(4) 4
H H57 1.0900(16) 0.5422(26) 0.1271(12) 1.0 Uiso 0.183(4) 4
H H58 0.9857(8) 0.3184(7) -0.0904(6) 1.0 Uiso 0.183(4) 4
H H59 0.8754(7) 0.2542(5) -0.0690(9) 1.0 Uiso 0.183(4) 4
H H60 0.8270(4) 0.2657(5) 0.0828(12) 1.0 Uiso 0.183(4) 4
H H61 0.8896(5) 0.3418(6) 0.2134(8) 1.0 Uiso 0.183(4) 4
H H62 0.99354(32) 0.2680(7) 0.2986(7) 1.0 Uiso 0.183(4) 4
H H63 1.0510(6) 0.4744(9) 0.3982(8) 1.0 Uiso 0.183(4) 4
H H64 1.008(14) 0.216(5) 0.468(12) 1.0 Uiso 0.183(4) 4
H H65 1.036(8) 0.333(29) 0.5346(24) 1.0 Uiso 0.183(4) 4
H H66 0.969(6) 0.354(25) 0.479(14) 1.0 Uiso 0.183(4) 4
H H67 1.1645(8) 0.5115(8) 0.39974(25) 1.0 Uiso 0.183(4) 4
H H68 1.2743(6) 0.4362(17) 0.39681(26) 1.0 Uiso 0.183(4) 4
H H69 1.2967(5) 0.2031(19) 0.38432(27) 1.0 Uiso 0.183(4) 4
H H70 1.2100(8) 0.0459(10) 0.37477(26) 1.0 Uiso 0.183(4) 4
H H71 1.1003(6) 0.1205(12) 0.37767(25) 1.0 Uiso 0.183(4) 4

loop_
_atom_type_symbol
_atom_type_number_in_cell
_atom_type_scat_dispersion_real
_atom_type_scat_dispersion_imag
_atom_type_scat_Cromer_Mann_a1
_atom_type_scat_Cromer_Mann_a2
_atom_type_scat_Cromer_Mann_a3
_atom_type_scat_Cromer_Mann_a4
_atom_type_scat_Cromer_Mann_b1
_atom_type_scat_Cromer_Mann_b2
_atom_type_scat_Cromer_Mann_b3
_atom_type_scat_Cromer_Mann_b4
_atom_type_scat_Cromer_Mann_c
_atom_type_scat_source
C 124.0 0.000 0.000 2.31000 20.8439 1.02000 10.2075 1.58860 0.56870 0.86500 51.6512 0.21560 International_Tables_Vol_C
O 8.0 0.000 0.000 3.04850 13.2771 2.28680 5.70110 1.54630 0.32390 0.86700 32.9089 0.25080 International_Tables_Vol_C
N 4.0 0.000 0.000 12.2126 0.00570 3.13220 9.89330 2.01250 28.9975 1.16630 0.58260 -11.529 International_Tables_Vol_C
H 148.0 0.000 0.000 0.49300 10.5109 0.32291 26.1257 0.14019 3.14236 0.04081 57.7997 0.00304 International_Tables_Vol_C

loop_
_geom_angle_atom_site_label_1
_geom_angle_atom_site_label_2
_geom_angle_atom_site_label_3
_geom_angle
_geom_angle_site_symmetry_1
_geom_angle_site_symmetry_2
_geom_angle_site_symmetry_3
_geom_angle_publ_flag
C2 C1 C6 118.91(34) 1_555 . 1_555 n
C2 C1 C7 120.1(4) 1_555 . 1_555 n
C6 C1 C7 120.9(4) 1_555 . 1_555 n
C1 C2 C3 120.2(4) 1_555 . 1_555 n
C2 C3 C4 120.47(34) 1_555 . 1_555 n
C2 C3 C10 116.9(4) 1_555 . 1_555 n
C4 C3 C10 122.6(4) 1_555 . 1_555 n
C3 C4 C5 119.27(35) 1_555 . 1_555 n
C4 C5 C6 119.9(4) 1_555 . 1_555 n
C4 C5 C13 146.9(4) 1_555 . 1_555 n
C6 C5 C13 93.16(29) 1_555 . 1_555 n
C1 C6 C5 121.21(33) 1_555 . 1_555 n
C1 C6 C16 142.5(4) 1_555 . 1_555 n
C5 C6 C16 96.31(29) 1_555 . 1_555 n
C1 C7 C8 109.6(5) 1_555 . 1_555 n
C1 C7 C9 114.6(5) 1_555 . 1_555 n
C8 C7 C9 109.3(7) 1_555 . 1_555 n
C3 C10 C11 112.3(5) 1_555 . 1_555 n
C3 C10 C12 110.9(5) 1_555 . 1_555 n
C11 C10 C12 111.8(7) 1_555 . 1_555 n
C5 C13 C14 114.7(5) 1_555 . 1_555 n
C5 C13 C15 114.4(5) 1_555 . 1_555 n
C5 C13 C16 86.46(27) 1_555 . 1_555 n
C14 C13 C15 109.8(5) 1_555 . 1_555 n
C14 C13 C16 113.8(4) 1_555 . 1_555 n
C15 C13 C16 116.2(4) 1_555 . 1_555 n
C6 C16 C13 84.07(26) 1_555 . 1_555 n
C6 C16 C17 116.4(4) 1_555 . 1_555 n
C6 C16 O32 112.3(4) 1_555 . 1_555 n
C13 C16 C17 111.25(24) 1_555 . 1_555 n
C13 C16 O32 116.1(4) 1_555 . 1_555 n
C17 C16 O32 113.6(4) 1_555 . 1_555 n
C16 C17 C18 114.5(6) 1_555 . 1_555 n
C16 C17 C22 126.7(5) 1_555 . 1_555 n
C18 C17 C22 118.8(4) 1_555 . 1_555 n
C17 C18 C19 120.6(4) 1_555 . 1_555 n
C18 C19 C20 120.2(4) 1_555 . 1_555 n
C19 C20 C21 119.6(4) 1_555 . 1_555 n
C20 C21 C22 120.0(4) 1_555 . 1_555 n
C17 C22 C21 120.8(4) 1_555 . 1_555 n
C17 C22 C23 120.3(4) 1_555 . 1_555 n
C21 C22 C23 118.9(4) 1_555 . 1_555 n
C22 C23 O33 121.7(4) 1_555 . 1_555 n
C22 C23 N34 116.0(4) 1_555 . 1_555 n
O33 C23 N34 122.3(5) 1_555 . 1_555 n
C25 C24 C26 111.5(5) 1_555 . 1_555 n
C25 C24 N34 108.4(5) 1_555 . 1_555 n
C26 C24 N34 112.5(5) 1_555 . 1_555 n
C24 C26 C27 119.6(5) 1_555 . 1_555 n
C24 C26 C31 119.7(5) 1_555 . 1_555 n
C27 C26 C31 120.7(4) 1_555 . 1_555 n
C26 C27 C28 120.1(4) 1_555 . 1_555 n
C27 C28 C29 119.5(4) 1_555 . 1_555 n
C28 C29 C30 120.2(4) 1_555 . 1_555 n
C29 C30 C31 120.6(4) 1_555 . 1_555 n
C26 C31 C30 118.9(4) 1_555 . 1_555 n
C23 N34 C24 122.5(4) 1_555 . 1_555 n

loop_
_geom_bond_atom_site_label_1
_geom_bond_atom_site_label_2
_geom_bond_distance
_geom_bond_site_symmetry_1
_geom_bond_site_symmetry_2
_geom_bond_publ_flag
C1 C2 1.391(4) . 1_555 n
C1 C6 1.3862(35) . 1_555 n
C1 C7 1.524(4) . 1_555 n
C2 C1 1.391(4) . 1_555 n
C2 C3 1.392(4) . 1_555 n
C3 C2 1.392(4) . 1_555 n
C3 C4 1.392(4) . 1_555 n
C3 C10 1.519(4) . 1_555 n
C4 C3 1.392(4) . 1_555 n
C4 C5 1.3906(35) . 1_555 n
C5 C4 1.3906(35) . 1_555 n
C5 C6 1.3872(34) . 1_555 n
C5 C13 1.5196(35) . 1_555 n
C6 C1 1.3862(35) . 1_555 n
C6 C5 1.3872(34) . 1_555 n
C6 C16 1.5156(34) . 1_555 n
C7 C1 1.524(4) . 1_555 n
C7 C8 1.517(4) . 1_555 n
C7 C9 1.519(4) . 1_555 n
C8 C7 1.517(4) . 1_555 n
C9 C7 1.519(4) . 1_555 n
C10 C3 1.519(4) . 1_555 n
C10 C11 1.519(4) . 1_555 n
C10 C12 1.517(4) . 1_555 n
C11 C10 1.519(4) . 1_555 n
C12 C10 1.517(4) . 1_555 n
C13 C5 1.5196(35) . 1_555 n
C13 C14 1.542(4) . 1_555 n
C13 C15 1.543(4) . 1_555 n
C13 C16 1.6375(34) . 1_555 n
C14 C13 1.542(4) . 1_555 n
C15 C13 1.543(4) . 1_555 n
C16 C6 1.5156(34) . 1_555 n
C16 C13 1.6375(34) . 1_555 n
C16 C17 1.5544(34) . 1_555 n
C16 O32 1.437(4) . 1_555 n
C17 C16 1.5544(34) . 1_555 n
C17 C18 1.387(7) . 1_555 n
C17 C22 1.392(4) . 1_555 n
C18 C17 1.387(7) . 1_555 n
C18 C19 1.391(4) . 1_555 n
C19 C18 1.391(4) . 1_555 n
C19 C20 1.387(4) . 1_555 n
C20 C19 1.387(4) . 1_555 n
C20 C21 1.387(4) . 1_555 n
C21 C20 1.387(4) . 1_555 n
C21 C22 1.389(4) . 1_555 n
C22 C17 1.392(4) . 1_555 n
C22 C21 1.389(4) . 1_555 n
C22 C23 1.4985(35) . 1_555 n
C23 C22 1.4985(35) . 1_555 n
C23 O33 1.231(4) . 1_555 n
C23 N34 1.3387(35) . 1_555 n
C24 C25 1.518(4) . 1_555 n
C24 C26 1.5186(34) . 1_555 n
C24 N34 1.4704(35) . 1_555 n
C25 C24 1.518(4) . 1_555 n
C26 C24 1.5186(34) . 1_555 n
C26 C27 1.389(4) . 1_555 n
C26 C31 1.389(4) . 1_555 n
C27 C26 1.389(4) . 1_555 n
C27 C28 1.387(4) . 1_555 n
C28 C27 1.387(4) . 1_555 n
C28 C29 1.386(4) . 1_555 n
C29 C28 1.386(4) . 1_555 n
C29 C30 1.392(4) . 1_555 n
C30 C29 1.392(4) . 1_555 n
C30 C31 1.387(4) . 1_555 n
C31 C26 1.389(4) . 1_555 n
C31 C30 1.387(4) . 1_555 n
O32 C16 1.437(4) . 1_555 n
O33 C23 1.231(4) . 1_555 n
N34 C23 1.3387(35) . 1_555 n
N34 C24 1.4704(35) . 1_555 n
